data_4510061
loop_
_publ_author_name
'Lee, Jackson J.'
'Sobolev, Alexandre N.'
'Turner, Michael J.'
'Fuller, Rebecca O.'
'Iversen, Bo B.'
'Koutsantonis, George A.'
'Spackman, Mark A.'

_publ_section_title
;
 Molecular Imprisonment: Host Response to Guest Location, Orientation, and
 Dynamics in Clathrates of Dianin&#x2019;s Compound
;
_journal_issue 3
_journal_name_full 'Crystal Growth &amp; Design'
_journal_page_first 1296
_journal_paper_doi 10.1021/cg4018129
_journal_volume 14
_journal_year 2014
_chemical_formula_moiety '6(C18 H20 O2), C6 H14'
_chemical_formula_sum 'C114 H134 O12'
_chemical_formula_weight 1696.20
_chemical_name_systematic
;
 4-p-Hydroxyphenyl-2,2,4-trimethylchroman hexane clathrate
;
_space_group_crystal_system trigonal
_space_group_IT_number 148
_space_group_name_Hall '-R 3'
_space_group_name_H-M_alt 'R -3 :H'
_symmetry_space_group_name_Hall '-R 3'
_symmetry_space_group_name_H-M 'R -3 :H'
_atom_sites_solution_hydrogens mixed
_audit_creation_method SHELXL-2013
_cell_angle_alpha 90
_cell_angle_beta 90
_cell_angle_gamma 120
_cell_formula_units_Z 3
_cell_length_a 26.7934(6)
_cell_length_b 26.7934
_cell_length_c 10.8917(2)
_cell_measurement_reflns_used 13152
_cell_measurement_temperature 100(2)
_cell_measurement_theta_max 67.26
_cell_measurement_theta_min 3.30
_cell_volume 6771.5(2)
_computing_cell_refinement
;
CrysAlisPro, Oxford Diffraction Ltd.,
Version 1.171.33.52 (release 06-11-2009 CrysAlis171 .NET)
(compiled Nov  6 2009,16:24:50)
;
_computing_data_collection
;
CrysAlisPro, Oxford Diffraction Ltd.,
Version 1.171.33.52 (release 06-11-2009 CrysAlis171 .NET)
(compiled Nov  6 2009,16:24:50)
;
_computing_data_reduction
;
CrysAlisPro, Oxford Diffraction Ltd.,
Version 1.171.33.52 (release 06-11-2009 CrysAlis171 .NET)
(compiled Nov  6 2009,16:24:50)
;
_computing_molecular_graphics 'CrystalExplorer 3.2 (Wolff, et al., 2013'
_computing_publication_material 'SHELXL-2013 (Sheldrick, 2013)'
_computing_structure_refinement 'SHELXL-2013 (Sheldrick, 2013)'
_computing_structure_solution 'SHELXS-2013 (Sheldrick, 2013)'
_diffrn_ambient_temperature 100(2)
_diffrn_measured_fraction_theta_full 0.993
_diffrn_measured_fraction_theta_max 0.997
_diffrn_radiation_type CuK\a
_diffrn_radiation_wavelength 1.54178
_diffrn_reflns_av_R_equivalents 0.0420
_diffrn_reflns_av_unetI/netI 0.0146
_diffrn_reflns_Laue_measured_fraction_full 0.993
_diffrn_reflns_Laue_measured_fraction_max 0.997
_diffrn_reflns_limit_h_max 31
_diffrn_reflns_limit_h_min -32
_diffrn_reflns_limit_k_max 32
_diffrn_reflns_limit_k_min -31
_diffrn_reflns_limit_l_max 13
_diffrn_reflns_limit_l_min -13
_diffrn_reflns_number 29675
_diffrn_reflns_point_group_measured_fraction_full 0.993
_diffrn_reflns_point_group_measured_fraction_max 0.997
_diffrn_reflns_theta_full 67.679
_diffrn_reflns_theta_max 67.437
_diffrn_reflns_theta_min 3.299
_exptl_absorpt_coefficient_mu 0.620
_exptl_absorpt_correction_T_max 1.00000
_exptl_absorpt_correction_T_min 0.69379
_exptl_absorpt_correction_type multi-scan
_exptl_absorpt_process_details
;
CrysAlisPro, Oxford Diffraction Ltd.,
Version 1.171.33.52 (release 06-11-2009 CrysAlis171 .NET)
(compiled Nov  6 2009,16:24:50)
Empirical absorption correction using spherical harmonics,
 implemented in SCALE3 ABSPACK scaling algorithm.
;
_exptl_crystal_colour needle
_exptl_crystal_density_diffrn 1.248
_exptl_crystal_description colorless
_exptl_crystal_F_000 2742
_exptl_crystal_size_max 0.400
_exptl_crystal_size_mid 0.100
_exptl_crystal_size_min 0.080
_refine_diff_density_max 0.234
_refine_diff_density_min -0.231
_refine_diff_density_rms 0.036
_refine_ls_extinction_method none
_refine_ls_goodness_of_fit_ref 1.005
_refine_ls_hydrogen_treatment constr
_refine_ls_matrix_type full
_refine_ls_number_parameters 193
_refine_ls_number_reflns 2705
_refine_ls_number_restraints 0
_refine_ls_restrained_S_all 1.005
_refine_ls_R_factor_all 0.0422
_refine_ls_R_factor_gt 0.0366
_refine_ls_shift/su_max 0.000
_refine_ls_shift/su_mean 0.000
_refine_ls_structure_factor_coef Fsqd
_refine_ls_weighting_details 'w=1/[\s^2^(Fo^2^)+(0.0550P)^2^+7.6000P] where P=(Fo^2^+2Fc^2^)/3'
_refine_ls_weighting_scheme calc
_refine_ls_wR_factor_gt 0.0954
_refine_ls_wR_factor_ref 0.1000
_reflns_Friedel_coverage 0.000
_reflns_number_gt 2373
_reflns_number_total 2705
_reflns_threshold_expression 'I > 2\s(I)'
_cod_data_source_file cg4018129_si_002.cif
_cod_data_source_block 973701
_cod_original_cell_volume 6771.5(3)
_cod_database_code 4510061
_shelx_space_group_comment
;
The symmetry employed for this shelxl refinement is uniquely defined
by the following loop, which should always be used as a source of
symmetry information in preference to the above space-group names.
They are only intended as comments.
;
_shelx_estimated_absorpt_t_min 0.790
_shelx_estimated_absorpt_t_max 0.952
_shelxl_version_number 2013-4

loop_
_space_group_symop_operation_xyz
'x, y, z'
'-y, x-y, z'
'-x+y, -x, z'
'x+2/3, y+1/3, z+1/3'
'-y+2/3, x-y+1/3, z+1/3'
'-x+y+2/3, -x+1/3, z+1/3'
'x+1/3, y+2/3, z+2/3'
'-y+1/3, x-y+2/3, z+2/3'
'-x+y+1/3, -x+2/3, z+2/3'
'-x, -y, -z'
'y, -x+y, -z'
'x-y, x, -z'
'-x+2/3, -y+1/3, -z+1/3'
'y+2/3, -x+y+1/3, -z+1/3'
'x-y+2/3, x+1/3, -z+1/3'
'-x+1/3, -y+2/3, -z+2/3'
'y+1/3, -x+y+2/3, -z+2/3'
'x-y+1/3, x+2/3, -z+2/3'

loop_
_atom_site_label
_atom_site_type_symbol
_atom_site_fract_x
_atom_site_fract_y
_atom_site_fract_z
_atom_site_U_iso_or_equiv
_atom_site_adp_type
_atom_site_occupancy
_atom_site_site_symmetry_order
_atom_site_calc_flag
_atom_site_refinement_flags_posn
_atom_site_refinement_flags_adp
_atom_site_refinement_flags_occupancy
O1 O 0.06435(4) 0.11986(4) 0.48445(8) 0.0311(2) Uani 1 1 d . . .
H1 H 0.0823 0.1017 0.4897 0.047 Uiso 1 1 calc R U .
O2 O 0.08852(4) 0.26280(4) -0.12956(8) 0.0265(2) Uani 1 1 d . . .
C1 C 0.11100(6) 0.22515(6) -0.09462(12) 0.0248(3) Uani 1 1 d . . .
C2 C 0.08843(5) 0.29922(5) -0.04131(11) 0.0233(3) Uani 1 1 d . . .
C3 C 0.12087(5) 0.31353(5) 0.06692(11) 0.0231(3) Uani 1 1 d . . .
C4 C 0.15883(5) 0.28779(5) 0.09789(11) 0.0230(3) Uani 1 1 d . . .
C5 C 0.16584(5) 0.25999(6) -0.01979(11) 0.0242(3) Uani 1 1 d . . .
H5A H 0.1950 0.2909 -0.0727 0.029 Uiso 1 1 calc R U .
H5B H 0.1811 0.2344 0.0032 0.029 Uiso 1 1 calc R U .
C6 C 0.21968(6) 0.33643(6) 0.13404(12) 0.0268(3) Uani 1 1 d . . .
H6A H 0.2360 0.3643 0.0667 0.040 Uiso 1 1 calc R U .
H6B H 0.2445 0.3200 0.1503 0.040 Uiso 1 1 calc R U .
H6C H 0.2171 0.3559 0.2080 0.040 Uiso 1 1 calc R U .
C7 C 0.11821(6) 0.35366(6) 0.14487(12) 0.0251(3) Uani 1 1 d . . .
H7 H 0.1404 0.3646 0.2182 0.030 Uiso 1 1 calc R U .
C8 C 0.08443(6) 0.37801(6) 0.11890(12) 0.0270(3) Uani 1 1 d . . .
H8 H 0.0833 0.4050 0.1740 0.032 Uiso 1 1 calc R U .
C9 C 0.05213(6) 0.36267(6) 0.01152(13) 0.0273(3) Uani 1 1 d . . .
H9 H 0.0285 0.3788 -0.0069 0.033 Uiso 1 1 calc R U .
C10 C 0.05452(5) 0.32390(6) -0.06845(12) 0.0256(3) Uani 1 1 d . . .
H10 H 0.0329 0.3139 -0.1425 0.031 Uiso 1 1 calc R U .
C11 C 0.13366(5) 0.24392(5) 0.20434(11) 0.0224(3) Uani 1 1 d . . .
C12 C 0.16273(6) 0.21571(6) 0.24492(11) 0.0247(3) Uani 1 1 d . . .
H12 H 0.1983 0.2247 0.2077 0.030 Uiso 1 1 calc R U .
C13 C 0.14080(6) 0.17497(6) 0.33816(12) 0.0262(3) Uani 1 1 d . . .
H13 H 0.1615 0.1566 0.3644 0.031 Uiso 1 1 calc R U .
C14 C 0.08861(6) 0.16102(5) 0.39316(11) 0.0245(3) Uani 1 1 d . . .
C15 C 0.05954(6) 0.18892(6) 0.35626(11) 0.0251(3) Uani 1 1 d . . .
H15 H 0.0242 0.1802 0.3946 0.030 Uiso 1 1 calc R U .
C16 C 0.08203(6) 0.22972(6) 0.26290(11) 0.0239(3) Uani 1 1 d . . .
H16 H 0.0615 0.2485 0.2383 0.029 Uiso 1 1 calc R U .
C17 C 0.12562(6) 0.20697(6) -0.21519(12) 0.0302(3) Uani 1 1 d . . .
H17A H 0.0903 0.1845 -0.2631 0.045 Uiso 1 1 calc R U .
H17B H 0.1434 0.1834 -0.1985 0.045 Uiso 1 1 calc R U .
H17C H 0.1526 0.2413 -0.2617 0.045 Uiso 1 1 calc R U .
C18 C 0.06323(6) 0.17318(6) -0.02826(12) 0.0283(3) Uani 1 1 d . . .
H18A H 0.0297 0.1534 -0.0825 0.042 Uiso 1 1 calc R U .
H18B H 0.0523 0.1860 0.0460 0.042 Uiso 1 1 calc R U .
H18C H 0.0770 0.1467 -0.0056 0.042 Uiso 1 1 calc R U .
C19 C 0.0053(5) 0.0128(2) 0.2896(3) 0.0451(15) Uiso 0.3333 1 d . . P
H19A H -0.0118 -0.0117 0.3596 0.068 Uiso 0.3333 1 d . U P
H19B H 0.0464 0.0297 0.2933 0.068 Uiso 0.3333 1 d . U P
H19C H -0.0044 0.0428 0.2899 0.068 Uiso 0.3333 1 d . U P
C20 C -0.0169(2) -0.02201(19) 0.1744(5) 0.0460(13) Uiso 0.3333 1 d . . P
H20A H -0.0581 -0.0394 0.1717 0.055 Uiso 0.3333 1 d . U P
H20B H -0.0078 -0.0524 0.1750 0.055 Uiso 0.3333 1 d . U P
C21 C 0.0092(3) 0.0152(2) 0.0601(4) 0.0442(14) Uiso 0.3333 1 d . . P
H21A H 0.0504 0.0333 0.0656 0.053 Uiso 0.3333 1 d . U P
H21B H -0.0004 0.0453 0.0608 0.053 Uiso 0.3333 1 d . U P

loop_
_atom_site_aniso_label
_atom_site_aniso_U_11
_atom_site_aniso_U_22
_atom_site_aniso_U_33
_atom_site_aniso_U_23
_atom_site_aniso_U_13
_atom_site_aniso_U_12
O1 0.0379(5) 0.0291(5) 0.0254(5) 0.0051(4) 0.0013(4) 0.0160(4)
O2 0.0297(5) 0.0291(5) 0.0237(5) -0.0024(4) -0.0035(4) 0.0170(4)
C1 0.0265(7) 0.0268(7) 0.0238(6) -0.0011(5) -0.0013(5) 0.0154(6)
C2 0.0225(6) 0.0228(6) 0.0226(6) 0.0021(5) 0.0025(5) 0.0097(5)
C3 0.0219(6) 0.0236(6) 0.0222(6) 0.0038(5) 0.0032(5) 0.0102(5)
C4 0.0228(6) 0.0250(7) 0.0214(6) -0.0005(5) -0.0006(5) 0.0121(5)
C5 0.0236(6) 0.0273(7) 0.0228(6) 0.0012(5) 0.0018(5) 0.0135(5)
C6 0.0245(7) 0.0271(7) 0.0280(7) -0.0010(5) -0.0020(5) 0.0123(6)
C7 0.0263(7) 0.0255(7) 0.0221(6) 0.0019(5) 0.0016(5) 0.0119(6)
C8 0.0295(7) 0.0256(7) 0.0271(7) 0.0027(5) 0.0058(5) 0.0147(6)
C9 0.0250(7) 0.0263(7) 0.0327(7) 0.0071(5) 0.0047(5) 0.0144(6)
C10 0.0225(6) 0.0267(7) 0.0257(6) 0.0051(5) 0.0002(5) 0.0109(5)
C11 0.0239(6) 0.0236(6) 0.0193(6) -0.0032(5) -0.0024(5) 0.0114(5)
C12 0.0251(6) 0.0292(7) 0.0216(6) -0.0026(5) -0.0001(5) 0.0148(6)
C13 0.0310(7) 0.0292(7) 0.0232(6) -0.0014(5) -0.0033(5) 0.0187(6)
C14 0.0292(7) 0.0238(6) 0.0183(6) -0.0006(5) -0.0016(5) 0.0116(5)
C15 0.0241(6) 0.0280(7) 0.0222(6) -0.0013(5) 0.0006(5) 0.0121(6)
C16 0.0251(6) 0.0270(7) 0.0221(6) -0.0020(5) -0.0025(5) 0.0151(5)
C17 0.0315(7) 0.0350(8) 0.0255(7) -0.0040(6) -0.0015(5) 0.0178(6)
C18 0.0270(7) 0.0280(7) 0.0278(7) -0.0018(5) -0.0020(5) 0.0123(6)

loop_
_atom_type_symbol
_atom_type_description
_atom_type_scat_dispersion_real
_atom_type_scat_dispersion_imag
_atom_type_scat_source
C C 0.0181 0.0091 'International Tables Vol C Tables 4.2.6.8 and 6.1.1.4'
H H 0.0000 0.0000 'International Tables Vol C Tables 4.2.6.8 and 6.1.1.4'
O O 0.0492 0.0322 'International Tables Vol C Tables 4.2.6.8 and 6.1.1.4'

loop_
_geom_angle_atom_site_label_1
_geom_angle_atom_site_label_2
_geom_angle_atom_site_label_3
_geom_angle
_geom_angle_site_symmetry_1
_geom_angle_site_symmetry_3
C14 O1 H1 109.5 . .
C2 O2 C1 117.20(9) . .
O2 C1 C17 104.94(10) . .
O2 C1 C18 107.88(10) . .
C17 C1 C18 110.54(11) . .
O2 C1 C5 108.70(10) . .
C17 C1 C5 109.55(11) . .
C18 C1 C5 114.74(11) . .
O2 C2 C10 114.95(11) . .
O2 C2 C3 124.33(11) . .
C10 C2 C3 120.68(12) . .
C7 C3 C2 117.28(12) . .
C7 C3 C4 121.00(11) . .
C2 C3 C4 121.70(11) . .
C3 C4 C5 107.75(10) . .
C3 C4 C6 109.63(10) . .
C5 C4 C6 106.72(10) . .
C3 C4 C11 111.96(10) . .
C5 C4 C11 111.64(10) . .
C6 C4 C11 109.00(10) . .
C1 C5 C4 115.33(10) . .
C1 C5 H5A 108.4 . .
C4 C5 H5A 108.4 . .
C1 C5 H5B 108.4 . .
C4 C5 H5B 108.4 . .
H5A C5 H5B 107.5 . .
C4 C6 H6A 109.5 . .
C4 C6 H6B 109.5 . .
H6A C6 H6B 109.5 . .
C4 C6 H6C 109.5 . .
H6A C6 H6C 109.5 . .
H6B C6 H6C 109.5 . .
C8 C7 C3 122.33(12) . .
C8 C7 H7 118.8 . .
C3 C7 H7 118.8 . .
C7 C8 C9 119.34(12) . .
C7 C8 H8 120.3 . .
C9 C8 H8 120.3 . .
C10 C9 C8 119.80(12) . .
C10 C9 H9 120.1 . .
C8 C9 H9 120.1 . .
C9 C10 C2 120.56(12) . .
C9 C10 H10 119.7 . .
C2 C10 H10 119.7 . .
C16 C11 C12 116.91(11) . .
C16 C11 C4 123.19(11) . .
C12 C11 C4 119.89(11) . .
C13 C12 C11 121.61(12) . .
C13 C12 H12 119.2 . .
C11 C12 H12 119.2 . .
C12 C13 C14 120.03(12) . .
C12 C13 H13 120.0 . .
C14 C13 H13 120.0 . .
C15 C14 O1 118.26(12) . .
C15 C14 C13 119.52(12) . .
O1 C14 C13 122.22(12) . .
C14 C15 C16 119.87(12) . .
C14 C15 H15 120.1 . .
C16 C15 H15 120.1 . .
C15 C16 C11 122.05(12) . .
C15 C16 H16 119.0 . .
C11 C16 H16 119.0 . .
C1 C17 H17A 109.5 . .
C1 C17 H17B 109.5 . .
H17A C17 H17B 109.5 . .
C1 C17 H17C 109.5 . .
H17A C17 H17C 109.5 . .
H17B C17 H17C 109.5 . .
C1 C18 H18A 109.5 . .
C1 C18 H18B 109.5 . .
H18A C18 H18B 109.5 . .
C1 C18 H18C 109.5 . .
H18A C18 H18C 109.5 . .
H18B C18 H18C 109.5 . .
C19 C19 C19 60.005(14) 3 2
C19 C19 C20 102.0(3) 3 3
C19 C19 C20 87.7(10) 2 3
C19 C19 C20 70.3(9) 3 2
C19 C19 C20 92.7(8) 2 2
C20 C19 C20 40.2(4) 3 2
C19 C19 C20 67.1(8) 3 .
C19 C19 C20 58.2(3) 2 .
C20 C19 C20 37.8(3) 3 .
C20 C19 C20 37.2(3) 2 .
C19 C19 H19A 66.2 3 .
C19 C19 H19A 53.4 2 .
C20 C19 H19A 140.6 3 .
C20 C19 H19A 134.3 2 .
C20 C19 H19A 109.4 . .
C19 C19 H19B 78.5 3 .
C19 C19 H19B 138.5 2 .
C20 C19 H19B 104.1 3 .
C20 C19 H19B 74.2 2 .
C20 C19 H19B 109.5 . .
H19A C19 H19B 109.5 . .
C19 C19 H19C 171.9 3 .
C19 C19 H19C 111.9 2 .
C20 C19 H19C 76.9 3 .
C20 C19 H19C 111.8 2 .
C20 C19 H19C 109.5 . .
H19A C19 H19C 109.4 . .
H19B C19 H19C 109.5 . .
C20 C20 C20 59.998(2) 2 3
C20 C20 C19 82.7(3) 2 2
C20 C20 C19 74.5(6) 3 2
C20 C20 C21 84.4(3) 2 2
C20 C20 C21 72.3(5) 3 2
C19 C20 C21 146.6(8) 2 2
C20 C20 C21 67.1(4) 2 3
C20 C20 C21 81.8(3) 3 3
C19 C20 C21 148.2(6) 2 3
C21 C20 C21 26.7(4) 2 3
C20 C20 C19 65.2(5) 2 3
C20 C20 C19 78.2(5) 3 3
C19 C20 C19 22.0(4) 2 3
C21 C20 C19 145.5(7) 2 3
C21 C20 C19 132.1(7) 3 3
C20 C20 C19 64.5(4) 2 .
C20 C20 C19 59.5(3) 3 .
C19 C20 C19 19.8(4) 2 .
C21 C20 C19 130.9(5) 2 .
C21 C20 C19 128.5(6) 3 .
C19 C20 C19 20.2(4) 3 .
C20 C20 C21 61.3(3) 2 .
C20 C20 C21 58.5(3) 3 .
C19 C20 C21 130.3(6) 2 .
C21 C20 C21 23.5(3) 2 .
C21 C20 C21 23.7(3) 3 .
C19 C20 C21 122.7(6) 3 .
C19 C20 C21 111.5(4) . .
C20 C20 H20A 162.0 2 .
C20 C20 H20A 102.1 3 .
C19 C20 H20A 94.5 2 .
C21 C20 H20A 88.4 2 .
C21 C20 H20A 111.1 3 .
C19 C20 H20A 115.4 3 .
C19 C20 H20A 109.3 . .
C21 C20 H20A 109.3 . .
C20 C20 H20B 90.0 2 .
C20 C20 H20B 150.0 3 .
C19 C20 H20B 103.1 2 .
C21 C20 H20B 107.6 2 .
C21 C20 H20B 86.9 3 .
C19 C20 H20B 89.3 3 .
C19 C20 H20B 109.3 . .
C21 C20 H20B 109.4 . .
H20A C20 H20B 108.0 . .
C21 C21 C21 59.999(6) 2 3
C21 C21 C20 80.7(7) 2 3
C21 C21 C20 98.6(4) 3 3
C21 C21 C20 94.2(5) 2 2
C21 C21 C20 72.6(7) 3 2
C20 C21 C20 40.6(4) 3 2
C21 C21 C21 90.001(4) 2 11
C21 C21 C21 76.86(17) 3 11
C20 C21 C21 170.7(7) 3 11
C20 C21 C21 141.7(5) 2 11
C21 C21 C21 76.86(18) 2 12
C21 C21 C21 90.010(5) 3 12
C20 C21 C21 147.7(6) 3 12
C20 C21 C21 162.6(7) 2 12
C21 C21 C21 26.3(3) 11 12
C21 C21 C21 65.5(3) 2 10
C21 C21 C21 65.6(3) 3 10
C20 C21 C21 146.3(8) 3 10
C20 C21 C21 138.1(8) 2 10
C21 C21 C21 24.5(3) 11 10
C21 C21 C21 24.5(3) 12 10
C21 C21 C20 57.9(3) 2 .
C21 C21 C20 62.1(5) 3 .
C20 C21 C20 37.1(3) 3 .
C20 C21 C20 36.8(3) 2 .
C21 C21 C20 136.4(4) 11 .
C21 C21 C20 134.1(3) 12 .
C21 C21 C20 116.1(5) 10 .
C21 C21 H21A 152.6 2 .
C21 C21 H21A 92.8 3 .
C20 C21 H21A 101.8 3 .
C20 C21 H21A 72.6 2 .
C21 C21 H21A 86.6 11 .
C21 C21 H21A 108.8 12 .
C21 C21 H21A 108.3 10 .
C20 C21 H21A 108.3 . .
C21 C21 H21B 99.8 2 .
C21 C21 H21B 159.8 3 .
C20 C21 H21B 76.0 3 .
C20 C21 H21B 111.2 2 .
C21 C21 H21B 105.5 11 .
C21 C21 H21B 85.2 12 .
C21 C21 H21B 108.2 10 .
C20 C21 H21B 108.3 . .
H21A C21 H21B 107.4 . .

loop_
_geom_bond_atom_site_label_1
_geom_bond_atom_site_label_2
_geom_bond_distance
_geom_bond_site_symmetry_2
O1 C14 1.3822(16) .
O1 H1 0.8400 .
O2 C2 1.3705(16) .
O2 C1 1.4604(15) .
C1 C17 1.5187(18) .
C1 C18 1.5223(19) .
C1 C5 1.5240(18) .
C2 C10 1.3969(18) .
C2 C3 1.3996(18) .
C3 C7 1.3994(18) .
C3 C4 1.5248(17) .
C4 C5 1.5404(17) .
C4 C6 1.5450(17) .
C4 C11 1.5454(17) .
C5 H5A 0.9900 .
C5 H5B 0.9900 .
C6 H6A 0.9800 .
C6 H6B 0.9800 .
C6 H6C 0.9800 .
C7 C8 1.3841(19) .
C7 H7 0.9500 .
C8 C9 1.3892(19) .
C8 H8 0.9500 .
C9 C10 1.3814(19) .
C9 H9 0.9500 .
C10 H10 0.9500 .
C11 C16 1.3925(18) .
C11 C12 1.4007(18) .
C12 C13 1.3880(18) .
C12 H12 0.9500 .
C13 C14 1.3897(19) .
C13 H13 0.9500 .
C14 C15 1.3817(19) .
C15 C16 1.3906(18) .
C15 H15 0.9500 .
C16 H16 0.9500 .
C17 H17A 0.9800 .
C17 H17B 0.9800 .
C17 H17C 0.9800 .
C18 H18A 0.9800 .
C18 H18B 0.9800 .
C18 H18C 0.9800 .
C19 C19 0.518(10) 3
C19 C19 0.518(10) 2
C19 C20 1.302(7) 3
C19 C20 1.382(8) 2
C19 C20 1.498(7) .
C19 H19A 0.9605 .
C19 H19B 0.9594 .
C19 H19C 0.9600 .
C20 C20 0.926(7) 2
C20 C20 0.926(7) 3
C20 C19 1.302(7) 2
C20 C21 1.310(7) 2
C20 C21 1.355(7) 3
C20 C19 1.382(8) 3
C20 C21 1.529(6) .
C20 H20A 0.9605 .
C20 H20B 0.9595 .
C21 C21 0.617(8) 2
C21 C21 0.617(8) 3
C21 C20 1.310(7) 3
C21 C20 1.355(7) 2
C21 C21 1.356(8) 11
C21 C21 1.356(8) 12
C21 C21 1.490(8) 10
C21 H21A 0.9599 .
C21 H21B 0.9603 .

loop_
_geom_hbond_atom_site_label_D
_geom_hbond_atom_site_label_H
_geom_hbond_atom_site_label_A
_geom_hbond_distance_DH
_geom_hbond_distance_HA
_geom_hbond_distance_DA
_geom_hbond_angle_DHA
_geom_hbond_site_symmetry_A
O1 H1 O1 0.84 1.97 2.8043(9) 174.5 11_556
